data_7110630
loop_
_publ_author_name
'Braga, Dario'
'Maini, Lucia'
'Polito, Marco'
'Cojazzi, Gianna'
'Grepioni, Fabrizia'

_publ_section_title
;
 Seeds obtained from a hydrated polymorph permit crystallisation of an
 elusive anhydrous organometallic zwitterion
;
_journal_issue 19
_journal_name_full 'Chemical Communications'
_journal_page_first 1949
_journal_paper_doi 10.1039/a904951g
_journal_year 1999
_chemical_formula_sum 'C12 H15 Co O7'
_chemical_formula_weight 330.17
_chemical_name_systematic
; 
 ? 
;
_space_group_IT_number 14
_symmetry_cell_setting monoclinic
_symmetry_space_group_name_Hall '-P 2yn'
_symmetry_space_group_name_H-M 'P 1 21/n 1'
_atom_sites_solution_hydrogens geom
_atom_sites_solution_primary direct
_atom_sites_solution_secondary difmap
_audit_creation_method SHELXL-97
_cell_angle_alpha 90.00
_cell_angle_beta 99.84(2)
_cell_angle_gamma 90.00
_cell_formula_units_Z 4
_cell_length_a 6.707(3)
_cell_length_b 14.997(4)
_cell_length_c 13.453(4)
_cell_measurement_temperature 223(2)
_cell_volume 1333.3(8)
_computing_structure_refinement 'SHELXL-97 (Sheldrick, 1997)'
_computing_structure_solution 'SHELXS-97 (Sheldrick, 1990)'
_diffrn_ambient_temperature 223(2)
_diffrn_measured_fraction_theta_full 0.952
_diffrn_measured_fraction_theta_max 0.952
_diffrn_radiation_monochromator graphite
_diffrn_radiation_source 'fine-focus sealed tube'
_diffrn_radiation_type MoK\a
_diffrn_radiation_wavelength 0.71069
_diffrn_reflns_av_R_equivalents 0.06
_diffrn_reflns_av_sigmaI/netI 0.0618
_diffrn_reflns_limit_h_max 7
_diffrn_reflns_limit_h_min -7
_diffrn_reflns_limit_k_max 17
_diffrn_reflns_limit_k_min 0
_diffrn_reflns_limit_l_max 15
_diffrn_reflns_limit_l_min 0
_diffrn_reflns_number 2230
_diffrn_reflns_theta_full 25.01
_diffrn_reflns_theta_max 25.0
_diffrn_reflns_theta_min 3.0
_exptl_absorpt_coefficient_mu 1.316
_exptl_absorpt_correction_T_max 1.00
_exptl_absorpt_correction_T_min 0.65
_exptl_absorpt_correction_type psi-scan
_exptl_crystal_density_diffrn 1.645
_exptl_crystal_density_method 'not measured'
_exptl_crystal_F_000 680
_refine_diff_density_max 0.637
_refine_diff_density_min -0.326
_refine_diff_density_rms 0.064
_refine_ls_extinction_method none
_refine_ls_goodness_of_fit_ref 1.000
_refine_ls_hydrogen_treatment mixed
_refine_ls_matrix_type full
_refine_ls_number_parameters 168
_refine_ls_number_reflns 2230
_refine_ls_number_restraints 0
_refine_ls_restrained_S_all 1.000
_refine_ls_R_factor_all 0.1260
_refine_ls_R_factor_gt 0.0851
_refine_ls_shift/su_max 0.000
_refine_ls_shift/su_mean 0.000
_refine_ls_structure_factor_coef Fsqd
_refine_ls_weighting_details 'calc w=1/[\s^2^(Fo^2^)+(0.1361P)^2^+11.2787P] where P=(Fo^2^+2Fc^2^)/3'
_refine_ls_weighting_scheme calc
_refine_ls_wR_factor_gt 0.2220
_refine_ls_wR_factor_ref 0.2467
_reflns_number_gt 1488
_reflns_number_total 2230
_reflns_threshold_expression >2sigma(I)
_cod_data_source_file 904951gsup1.cif
_cod_data_source_block zwa
_cod_depositor_comments
;
The following automatic conversions were performed:

'_symmetry_cell_setting' value 'Monoclinic' changed to 'monoclinic'
according to /home/saulius/struct/CIF-dictionaries/cif_core.dic
dictionary named 'cif_core.dic' version 2.4.2 from
2011-04-26.

'_exptl_absorpt_correction_type' value 'Psi-scan'
changed to 'psi-scan' according to
/home/saulius/struct/CIF-dictionaries/cif_core.dic dictionary named
'cif_core.dic' version 2.4.2 from 2011-04-26.

Automatic conversion script
Id: cif_fix_values 1891 2012-01-12 08:04:46Z andrius 
;
_cod_original_sg_symbol_H-M P2(1)/n
_cod_database_code 7110630

loop_
_symmetry_equiv_pos_as_xyz
'x, y, z'
'-x+1/2, y+1/2, -z+1/2'
'-x, -y, -z'
'x-1/2, -y-1/2, z-1/2'

loop_
_atom_site_label
_atom_site_type_symbol
_atom_site_fract_x
_atom_site_fract_y
_atom_site_fract_z
_atom_site_U_iso_or_equiv
_atom_site_adp_type
_atom_site_occupancy
_atom_site_symmetry_multiplicity
_atom_site_calc_flag
_atom_site_refinement_flags
_atom_site_disorder_assembly
_atom_site_disorder_group
Co1A Co 0.12393(17) 0.21236(8) 0.95806(9) 0.0247(4) Uani 0.96 1 d P . 1
Co1B Co 0.616(4) 0.2123(19) 0.956(2) 0.029(6) Uiso 0.04 1 d P . 2
C1 C 0.4024(9) 0.1748(4) 1.0283(4) 0.0266(18) Uani 1 1 d G . .
C2 C 0.3967(10) 0.2678(4) 1.0086(4) 0.037(2) Uani 1 1 d G . .
H2 H 0.4236 0.3128 1.0567 0.044 Uiso 1 1 calc R A 1
C3 C 0.3428(11) 0.2802(4) 0.9028(5) 0.045(2) Uani 1 1 d G . .
H3 H 0.3281 0.3347 0.8693 0.054 Uiso 1 1 calc R B 1
C4 C 0.3151(11) 0.1948(5) 0.8570(3) 0.046(3) Uani 1 1 d G . .
H4 H 0.2792 0.1835 0.7883 0.055 Uiso 1 1 calc R C 1
C5 C 0.3520(9) 0.1296(3) 0.9346(5) 0.035(2) Uani 1 1 d G . .
H5 H 0.3444 0.0681 0.9256 0.042 Uiso 1 1 calc R D 1
C6 C 0.4522(12) 0.1353(6) 1.1310(7) 0.033(2) Uani 1 1 d . . .
O1 O 0.4010(11) 0.0514(4) 1.1326(5) 0.0438(17) Uani 1 1 d . . .
O2 O 0.5330(11) 0.1771(5) 1.2017(5) 0.0481(18) Uani 1 1 d . . .
C7 C -0.0821(8) 0.1801(4) 1.0448(3) 0.0244(17) Uani 1 1 d G . .
C8 C -0.0813(10) 0.2737(3) 1.0293(4) 0.035(2) Uani 1 1 d G . .
H8 H -0.0533 0.3169 1.0794 0.042 Uiso 1 1 calc R E 1
C9 C -0.1309(10) 0.2899(3) 0.9240(5) 0.042(2) Uani 1 1 d G . .
H9 H -0.1410 0.3455 0.8930 0.051 Uiso 1 1 calc R F 1
C10 C -0.1623(10) 0.2062(4) 0.8744(3) 0.039(2) Uani 1 1 d G . .
H10 H -0.1966 0.1974 0.8051 0.046 Uiso 1 1 calc R G 1
C11 C -0.1321(8) 0.1384(3) 0.9491(4) 0.030(2) Uani 1 1 d G . .
H11 H -0.1432 0.0773 0.9373 0.036 Uiso 1 1 calc R H 1
C12 C -0.0308(12) 0.1378(6) 1.1453(7) 0.031(2) Uani 1 1 d . . .
O3 O -0.0842(10) 0.0521(4) 1.1430(5) 0.0414(16) Uani 1 1 d . . .
O4 O 0.0490(10) 0.1759(5) 1.2186(5) 0.0402(16) Uani 1 1 d . . .
O5 O 0.4649(14) -0.0296(5) 1.3195(6) 0.058(2) Uani 1 1 d . . .
O6 O -0.0237(16) -0.0409(5) 1.3243(6) 0.069(3) Uani 1 1 d . . .
O7 O 0.244(2) -0.0023(7) 1.5065(8) 0.116(5) Uani 1 1 d . . .

loop_
_atom_site_aniso_label
_atom_site_aniso_U_11
_atom_site_aniso_U_22
_atom_site_aniso_U_33
_atom_site_aniso_U_23
_atom_site_aniso_U_13
_atom_site_aniso_U_12
Co1A 0.0230(6) 0.0261(6) 0.0255(6) -0.0019(5) 0.0050(4) 0.0000(5)
C1 0.017(4) 0.037(4) 0.027(4) -0.004(4) 0.005(3) -0.006(3)
C2 0.028(4) 0.035(5) 0.051(6) -0.004(4) 0.013(4) -0.002(4)
C3 0.031(5) 0.063(7) 0.046(6) 0.007(5) 0.018(4) 0.001(5)
C4 0.042(5) 0.060(7) 0.036(5) -0.003(5) 0.010(4) 0.008(5)
C5 0.023(4) 0.047(6) 0.036(5) -0.013(4) 0.007(4) 0.004(4)
C6 0.024(4) 0.037(5) 0.038(5) -0.003(4) 0.004(4) -0.002(4)
O1 0.049(4) 0.032(4) 0.047(4) -0.005(3) -0.001(3) -0.003(3)
O2 0.047(4) 0.053(4) 0.037(4) -0.009(3) -0.012(3) -0.001(4)
C7 0.014(4) 0.027(4) 0.034(4) -0.004(4) 0.009(3) 0.001(3)
C8 0.029(4) 0.026(5) 0.052(6) -0.012(4) 0.011(4) 0.003(4)
C9 0.035(5) 0.030(5) 0.061(6) 0.006(5) 0.006(4) 0.011(4)
C10 0.028(4) 0.058(6) 0.028(4) 0.012(5) -0.001(4) 0.009(5)
C11 0.011(3) 0.037(5) 0.042(5) -0.005(4) 0.007(3) 0.002(3)
C12 0.020(4) 0.040(5) 0.039(5) -0.010(4) 0.016(4) -0.001(4)
O3 0.049(4) 0.036(4) 0.038(4) -0.005(3) 0.004(3) -0.011(3)
O4 0.040(3) 0.050(4) 0.030(3) -0.016(3) 0.006(3) -0.007(3)
O5 0.086(6) 0.035(4) 0.053(5) 0.026(3) 0.010(4) 0.018(4)
O6 0.125(8) 0.041(4) 0.035(4) 0.023(3) -0.002(5) -0.020(5)
O7 0.182(14) 0.076(7) 0.077(8) 0.011(6) -0.015(8) -0.037(8)

loop_
_atom_type_symbol
_atom_type_description
_atom_type_scat_dispersion_real
_atom_type_scat_dispersion_imag
_atom_type_scat_source
C C 0.0033 0.0016 'International Tables Vol C Tables 4.2.6.8 and 6.1.1.4'
H H 0.0000 0.0000 'International Tables Vol C Tables 4.2.6.8 and 6.1.1.4'
O O 0.0106 0.0060 'International Tables Vol C Tables 4.2.6.8 and 6.1.1.4'
Co Co 0.3494 0.9721 'International Tables Vol C Tables 4.2.6.8 and 6.1.1.4'

loop_
_geom_angle_atom_site_label_1
_geom_angle_atom_site_label_2
_geom_angle_atom_site_label_3
_geom_angle
_geom_angle_site_symmetry_1
_geom_angle_site_symmetry_3
C7 Co1A C1 109.4(2) . .
C7 Co1A C2 125.1(2) . .
C1 Co1A C2 41.13(11) . .
C7 Co1A C5 123.5(2) . .
C1 Co1A C5 40.95(10) . .
C2 Co1A C5 69.03(13) . .
C7 Co1A C3 160.7(3) . .
C1 Co1A C3 69.08(14) . .
C2 Co1A C3 41.07(12) . .
C5 Co1A C3 68.85(15) . .
C7 Co1A C8 41.13(11) . .
C1 Co1A C8 123.6(2) . .
C2 Co1A C8 107.6(2) . .
C5 Co1A C8 159.8(3) . .
C3 Co1A C8 122.5(2) . .
C7 Co1A C4 158.0(3) . .
C1 Co1A C4 68.88(14) . .
C2 Co1A C4 68.97(15) . .
C5 Co1A C4 40.79(11) . .
C3 Co1A C4 40.87(12) . .
C8 Co1A C4 158.3(3) . .
C7 Co1A C11 41.10(10) . .
C1 Co1A C11 125.4(2) . .
C2 Co1A C11 162.5(3) . .
C5 Co1A C11 107.9(2) . .
C3 Co1A C11 155.5(3) . .
C8 Co1A C11 68.95(13) . .
C4 Co1A C11 120.7(2) . .
C7 Co1A C9 68.78(14) . .
C1 Co1A C9 158.2(3) . .
C2 Co1A C9 120.9(2) . .
C5 Co1A C9 158.3(3) . .
C3 Co1A C9 105.1(2) . .
C8 Co1A C9 40.71(11) . .
C4 Co1A C9 121.3(2) . .
C11 Co1A C9 68.47(14) . .
C7 Co1A C10 68.75(13) . .
C1 Co1A C10 160.8(3) . .
C2 Co1A C10 155.6(3) . .
C5 Co1A C10 123.0(2) . .
C3 Co1A C10 119.2(2) . .
C8 Co1A C10 68.49(15) . .
C4 Co1A C10 105.3(2) . .
C11 Co1A C10 40.67(10) . .
C9 Co1A C10 40.44(11) . .
C2 Co1B C1 43.0(6) . .
C2 Co1B C10 155.4(18) . 1_655
C1 Co1B C10 160.4(18) . 1_655
C2 Co1B C11 160.7(19) . 1_655
C1 Co1B C11 123.5(17) . 1_655
C10 Co1B C11 41.2(6) 1_655 1_655
C2 Co1B C3 40.9(6) . .
C1 Co1B C3 68.9(9) . .
C10 Co1B C3 121.3(16) 1_655 .
C11 Co1B C3 157.7(18) 1_655 .
C2 Co1B C5 68.6(9) . .
C1 Co1B C5 40.3(6) . .
C10 Co1B C5 125.1(16) 1_655 .
C11 Co1B C5 110.6(15) 1_655 .
C3 Co1B C5 65.4(8) . .
C2 Co1B C9 121.0(16) . 1_655
C1 Co1B C9 157.8(18) . 1_655
C10 Co1B C9 39.7(6) 1_655 1_655
C11 Co1B C9 66.3(9) 1_655 1_655
C3 Co1B C9 109.8(15) . 1_655
C5 Co1B C9 160.8(17) . 1_655
C2 Co1B C4 66.6(9) . .
C1 Co1B C4 66.3(9) . .
C10 Co1B C4 110.3(15) 1_655 .
C11 Co1B C4 125.4(16) 1_655 .
C3 Co1B C4 38.0(5) . .
C5 Co1B C4 37.8(5) . .
C9 Co1B C4 127.2(16) 1_655 .
C2 Co1B C7 125.4(15) . 1_655
C1 Co1B C7 110.5(13) . 1_655
C10 Co1B C7 65.7(11) 1_655 1_655
C11 Co1B C7 38.6(9) 1_655 1_655
C3 Co1B C7 161.1(15) . 1_655
C5 Co1B C7 127.1(14) . 1_655
C9 Co1B C7 63.2(10) 1_655 1_655
C4 Co1B C7 160.4(15) . 1_655
C2 Co1B C8 110.1(15) . 1_655
C1 Co1B C8 125.1(16) . 1_655
C10 Co1B C8 64.3(8) 1_655 1_655
C11 Co1B C8 63.8(8) 1_655 1_655
C3 Co1B C8 127.3(15) . 1_655
C5 Co1B C8 160.4(17) . 1_655
C9 Co1B C8 37.0(5) 1_655 1_655
C4 Co1B C8 161.1(16) . 1_655
C7 Co1B C8 36.6(8) 1_655 1_655
C2 C1 C5 108.0 . .
C2 C1 C6 124.0(5) . .
C5 C1 C6 128.0(5) . .
C2 C1 Co1B 67.7(9) . .
C5 C1 Co1B 77.2(9) . .
C6 C1 Co1B 120.7(10) . .
C2 C1 Co1A 69.3(2) . .
C5 C1 Co1A 70.0(2) . .
C6 C1 Co1A 126.0(5) . .
Co1B C1 Co1A 112.7(9) . .
C1 C2 C3 108.0 . .
C1 C2 Co1B 69.2(9) . .
C3 C2 Co1B 76.6(9) . .
C1 C2 Co1A 69.6(2) . .
C3 C2 Co1A 69.8(2) . .
Co1B C2 Co1A 113.7(9) . .
C4 C3 C2 108.0 . .
C4 C3 Co1A 70.0(2) . .
C2 C3 Co1A 69.1(2) . .
C4 C3 Co1B 75.7(8) . .
C2 C3 Co1B 62.5(8) . .
Co1A C3 Co1B 105.9(8) . .
C5 C4 C3 108.0 . .
C5 C4 Co1A 69.5(2) . .
C3 C4 Co1A 69.2(2) . .
C5 C4 Co1B 67.5(8) . .
C3 C4 Co1B 66.3(8) . .
Co1A C4 Co1B 101.2(8) . .
C4 C5 C1 108.0 . .
C4 C5 Co1A 69.7(2) . .
C1 C5 Co1A 69.1(2) . .
C4 C5 Co1B 74.7(8) . .
C1 C5 Co1B 62.4(8) . .
Co1A C5 Co1B 104.6(8) . .
O2 C6 O1 125.4(9) . .
O2 C6 C1 122.1(8) . .
O1 C6 C1 112.5(7) . .
C8 C7 C11 108.0 . .
C8 C7 C12 123.5(5) . .
C11 C7 C12 128.4(5) . .
C8 C7 Co1A 70.0(2) . .
C11 C7 Co1A 70.1(2) . .
C12 C7 Co1A 123.9(4) . .
C8 C7 Co1B 74.4(8) . 1_455
C11 C7 Co1B 63.6(8) . 1_455
C12 C7 Co1B 129.2(9) . 1_455
Co1A C7 Co1B 106.8(8) . 1_455
C9 C8 C7 108.0 . .
C9 C8 Co1A 70.6(2) . .
C7 C8 Co1A 68.9(2) . .
C9 C8 Co1B 66.5(8) . 1_455
C7 C8 Co1B 68.9(8) . 1_455
Co1A C8 Co1B 103.7(8) . 1_455
C8 C9 C10 108.0 . .
C8 C9 Co1A 68.7(2) . .
C10 C9 Co1A 69.8(2) . .
C8 C9 Co1B 76.5(8) . 1_455
C10 C9 Co1B 63.9(8) . 1_455
Co1A C9 Co1B 107.6(8) . 1_455
C11 C10 C9 108.0 . .
C11 C10 Co1B 70.9(9) . 1_455
C9 C10 Co1B 76.4(9) . 1_455
C11 C10 Co1A 68.8(2) . .
C9 C10 Co1A 69.7(2) . .
Co1B C10 Co1A 114.2(9) 1_455 .
C10 C11 C7 108.0 . .
C10 C11 Co1A 70.6(2) . .
C7 C11 Co1A 68.8(2) . .
C10 C11 Co1B 67.9(9) . 1_455
C7 C11 Co1B 77.7(8) . 1_455
Co1A C11 Co1B 113.5(8) . 1_455
O4 C12 O3 124.4(9) . .
O4 C12 C7 123.7(8) . .
O3 C12 C7 111.9(7) . .

loop_
_geom_bond_atom_site_label_1
_geom_bond_atom_site_label_2
_geom_bond_distance
_geom_bond_site_symmetry_2
Co1A C7 2.014(5) .
Co1A C1 2.024(6) .
Co1A C2 2.019(6) .
Co1A C5 2.036(6) .
Co1A C3 2.028(7) .
Co1A C8 2.028(6) .
Co1A C4 2.039(6) .
Co1A C11 2.031(5) .
Co1A C9 2.053(6) .
Co1A C10 2.055(6) .
Co1B C2 1.93(3) .
Co1B C1 1.95(3) .
Co1B C10 2.00(3) 1_655
Co1B C11 2.04(3) 1_655
Co1B C3 2.11(3) .
Co1B C5 2.14(3) .
Co1B C9 2.16(3) 1_655
Co1B C4 2.24(3) .
Co1B C7 2.22(3) 1_655
Co1B C8 2.29(3) 1_655
C1 C2 1.4200 .
C1 C5 1.4200 .
C1 C6 1.488(10) .
C2 C3 1.4200 .
C3 C4 1.4200 .
C4 C5 1.4200 .
C6 O2 1.191(11) .
C6 O1 1.305(11) .
C7 C8 1.4200 .
C7 C11 1.4200 .
C7 C12 1.479(10) .
C7 Co1B 2.22(3) 1_455
C8 C9 1.4200 .
C8 Co1B 2.29(3) 1_455
C9 C10 1.4200 .
C9 Co1B 2.16(3) 1_455
C10 C11 1.4200 .
C10 Co1B 2.00(3) 1_455
C11 Co1B 2.04(3) 1_455
C12 O4 1.186(10) .
C12 O3 1.333(11) .
